data_1519729
loop_
_publ_author_name
'Skabara, Peter J.'
'Coles, Simon J.'
'Hursthouse, Michael B.'

_publ_section_title
;
 C7H8S3
;
_journal_name_full 'Crystal Structure Report Archive'
_journal_page_first 1003
_journal_year 2004
_chemical_formula_moiety 'C7 H8 S3'
_chemical_formula_sum 'C7 H8 S3'
_chemical_formula_weight 188.31
_space_group_IT_number 19
_symmetry_cell_setting orthorhombic
_symmetry_space_group_name_Hall 'P 2ac 2ab'
_symmetry_space_group_name_H-M 'P 21 21 21'
_atom_sites_solution_hydrogens geom
_atom_sites_solution_primary direct
_atom_sites_solution_secondary difmap
_cell_angle_alpha 90.00
_cell_angle_beta 90.00
_cell_angle_gamma 90.00
_cell_formula_units_Z 4
_cell_length_a 8.01160(10)
_cell_length_b 8.34090(10)
_cell_length_c 12.2865(2)
_cell_measurement_reflns_used 11665
_cell_measurement_temperature 120(2)
_cell_measurement_theta_max 27.48
_cell_measurement_theta_min 2.91
_cell_volume 821.03(2)
_computing_cell_refinement 'DENZO and COLLECT'
_computing_data_collection
;
'DENZO (Otwinowski and Minor, 1997) & COLLECT (Hooft, 1998) '
;
_computing_data_reduction 'DENZO and COLLECT'
_computing_publication_material SHELXL-97
_computing_structure_refinement 'SHELXL-97 (Sheldrick, 2008)'
_computing_structure_solution 'SHELXS-97 (Sheldrick, 2008)'
_diffrn_ambient_temperature 120(2)
_diffrn_measured_fraction_theta_full 0.997
_diffrn_measured_fraction_theta_max 0.997
_diffrn_measurement_device_type 'Enraf Nonius KappaCCD area detector'
_diffrn_measurement_method '\w and \f scans to fill Ewald sphere'
_diffrn_radiation_monochromator graphite
_diffrn_radiation_source 'Enraf Nonius FR591 rotating anode'
_diffrn_radiation_type MoK\a
_diffrn_radiation_wavelength 0.71073
_diffrn_reflns_av_R_equivalents 0.0508
_diffrn_reflns_av_sigmaI/netI 0.0284
_diffrn_reflns_limit_h_max 10
_diffrn_reflns_limit_h_min -10
_diffrn_reflns_limit_k_max 9
_diffrn_reflns_limit_k_min -10
_diffrn_reflns_limit_l_max 15
_diffrn_reflns_limit_l_min -15
_diffrn_reflns_number 9402
_diffrn_reflns_theta_full 27.48
_diffrn_reflns_theta_max 27.48
_diffrn_reflns_theta_min 2.95
_exptl_absorpt_coefficient_mu 0.819
_exptl_absorpt_correction_T_max 0.9226
_exptl_absorpt_correction_T_min 0.7094
_exptl_absorpt_correction_type multi-scan
_exptl_absorpt_process_details 'SORTAV (Blessing, 1997)'
_exptl_crystal_colour colourless
_exptl_crystal_density_diffrn 1.523
_exptl_crystal_density_method 'not measured'
_exptl_crystal_description plate
_exptl_crystal_F_000 392
_exptl_crystal_size_max 0.45
_exptl_crystal_size_mid 0.28
_exptl_crystal_size_min 0.10
_refine_diff_density_max 0.170
_refine_diff_density_min -0.230
_refine_diff_density_rms 0.046
_refine_ls_abs_structure_details 'Flack H D (1983), Acta Cryst. A39, 876-881'
_refine_ls_abs_structure_Flack -0.01(7)
_refine_ls_extinction_coef 0.027(3)
_refine_ls_extinction_expression Fc^*^=kFc[1+0.001xFc^2^\l^3^/sin(2\q)]^-1/4^
_refine_ls_extinction_method SHELXL
_refine_ls_goodness_of_fit_ref 1.049
_refine_ls_hydrogen_treatment constr
_refine_ls_matrix_type full
_refine_ls_number_parameters 92
_refine_ls_number_reflns 1862
_refine_ls_number_restraints 0
_refine_ls_restrained_S_all 1.049
_refine_ls_R_factor_all 0.0202
_refine_ls_R_factor_gt 0.0197
_refine_ls_shift/su_max 0.007
_refine_ls_shift/su_mean 0.001
_refine_ls_structure_factor_coef Fsqd
_refine_ls_weighting_details 'calc w=1/[\s^2^(Fo^2^)+(0.0255P)^2^+0.1795P] where P=(Fo^2^+2Fc^2^)/3'
_refine_ls_weighting_scheme calc
_refine_ls_wR_factor_gt 0.0495
_refine_ls_wR_factor_ref 0.0500
_reflns_number_gt 1831
_reflns_number_total 1862
_reflns_threshold_expression >2sigma(I)
_cod_data_source_file eCrystal-1003.cif
_cod_data_source_block 03src0862
_cod_depositor_comments
;
Citation :
Skabara, Peter J. and Coles, Simon J. and Hursthouse, Michael B. (2004) 
University of Southampton, Crystal Structure Report Archive. 
(doi:10.5258/ecrystals/1003)

More at:
http://ecrystals.chem.soton.ac.uk/1003/

The following automatic conversions were performed:

'_symmetry_cell_setting' value 'Orthorhombic' changed to
'orthorhombic' according to the built-in table from CIF Core
dictionary named 'cif_core.dic' version 2.4.1 from 2010-06-29.

Automatic conversion script
Id: cif_fix_values 3392 2015-05-12 13:50:21Z andrius 
;
_cod_original_sg_symbol_H-M P2(1)2(1)2(1)
_cod_database_code 1519729

loop_
_symmetry_equiv_pos_as_xyz
'x, y, z'
'-x+1/2, -y, z+1/2'
'-x, y+1/2, -z+1/2'
'x+1/2, -y+1/2, -z'

loop_
_atom_site_label
_atom_site_type_symbol
_atom_site_fract_x
_atom_site_fract_y
_atom_site_fract_z
_atom_site_U_iso_or_equiv
_atom_site_adp_type
_atom_site_occupancy
_atom_site_symmetry_multiplicity
_atom_site_calc_flag
_atom_site_refinement_flags
_atom_site_disorder_assembly
_atom_site_disorder_group
C1 C 1.02890(19) 0.69177(17) 0.25558(12) 0.0181(3) Uani 1 1 d . . .
H1A H 1.0662 0.7564 0.3186 0.022 Uiso 1 1 calc R . .
H1B H 1.0250 0.5784 0.2792 0.022 Uiso 1 1 calc R . .
C2 C 1.15851(18) 0.70712(18) 0.16598(12) 0.0186(3) Uani 1 1 d . . .
H2A H 1.2704 0.6984 0.1996 0.022 Uiso 1 1 calc R . .
H2B H 1.1494 0.8160 0.1345 0.022 Uiso 1 1 calc R . .
C3 C 1.14878(17) 0.58637(18) 0.07319(12) 0.0165(3) Uani 1 1 d . . .
H3A H 1.1413 0.4776 0.1051 0.020 Uiso 1 1 calc R . .
H3B H 1.2545 0.5918 0.0316 0.020 Uiso 1 1 calc R . .
C4 C 0.74161(17) 0.58547(16) 0.14997(11) 0.0139(3) Uani 1 1 d . . .
C5 C 0.80830(18) 0.52593(17) 0.04940(11) 0.0138(3) Uani 1 1 d . . .
C6 C 0.71793(18) 0.39976(18) 0.01069(12) 0.0178(3) Uani 1 1 d . . .
H6 H 0.7434 0.3440 -0.0546 0.021 Uiso 1 1 calc R . .
C7 C 0.60510(18) 0.50188(17) 0.18375(12) 0.0167(3) Uani 1 1 d . . .
H7 H 0.5460 0.5232 0.2492 0.020 Uiso 1 1 calc R . .
S1 S 0.81754(4) 0.75427(4) 0.21945(3) 0.01638(10) Uani 1 1 d . . .
S2 S 0.97699(4) 0.61098(4) -0.02161(3) 0.01629(10) Uani 1 1 d . . .
S3 S 0.55321(4) 0.35373(4) 0.09360(3) 0.02065(11) Uani 1 1 d . . .

loop_
_atom_site_aniso_label
_atom_site_aniso_U_11
_atom_site_aniso_U_22
_atom_site_aniso_U_33
_atom_site_aniso_U_23
_atom_site_aniso_U_13
_atom_site_aniso_U_12
C1 0.0193(7) 0.0184(7) 0.0168(7) -0.0008(5) -0.0028(6) -0.0019(5)
C2 0.0145(7) 0.0224(7) 0.0190(7) -0.0003(6) -0.0017(6) -0.0038(5)
C3 0.0125(6) 0.0186(7) 0.0184(7) 0.0019(6) -0.0005(5) 0.0007(5)
C4 0.0147(6) 0.0147(6) 0.0123(6) -0.0003(5) -0.0027(5) 0.0019(5)
C5 0.0133(6) 0.0151(6) 0.0129(6) 0.0004(5) -0.0019(5) 0.0017(5)
C6 0.0149(7) 0.0210(7) 0.0176(7) -0.0024(6) -0.0029(5) 0.0029(5)
C7 0.0157(7) 0.0184(7) 0.0160(7) 0.0009(6) 0.0001(5) 0.0012(5)
S1 0.01896(18) 0.01474(17) 0.01543(17) -0.00337(13) 0.00089(13) 0.00063(13)
S2 0.01517(17) 0.02209(18) 0.01161(17) 0.00163(14) 0.00062(12) -0.00026(13)
S3 0.01561(18) 0.02157(19) 0.0248(2) -0.00182(15) -0.00172(14) -0.00403(14)

loop_
_atom_type_symbol
_atom_type_description
_atom_type_scat_dispersion_real
_atom_type_scat_dispersion_imag
_atom_type_scat_source
C C 0.0033 0.0016 'International Tables Vol C Tables 4.2.6.8 and 6.1.1.4'
H H 0.0000 0.0000 'International Tables Vol C Tables 4.2.6.8 and 6.1.1.4'
S S 0.1246 0.1234 'International Tables Vol C Tables 4.2.6.8 and 6.1.1.4'

loop_
_geom_angle_atom_site_label_1
_geom_angle_atom_site_label_2
_geom_angle_atom_site_label_3
_geom_angle
_geom_angle_site_symmetry_1
_geom_angle_site_symmetry_3
C2 C1 S1 115.70(10) . .
C2 C1 H1A 108.4 . .
S1 C1 H1A 108.4 . .
C2 C1 H1B 108.4 . .
S1 C1 H1B 108.4 . .
H1A C1 H1B 107.4 . .
C1 C2 C3 116.86(12) . .
C1 C2 H2A 108.1 . .
C3 C2 H2A 108.1 . .
C1 C2 H2B 108.1 . .
C3 C2 H2B 108.1 . .
H2A C2 H2B 107.3 . .
C2 C3 S2 116.39(10) . .
C2 C3 H3A 108.2 . .
S2 C3 H3A 108.2 . .
C2 C3 H3B 108.2 . .
S2 C3 H3B 108.2 . .
H3A C3 H3B 107.3 . .
C7 C4 C5 112.60(12) . .
C7 C4 S1 122.74(11) . .
C5 C4 S1 124.56(11) . .
C6 C5 C4 111.71(13) . .
C6 C5 S2 123.14(11) . .
C4 C5 S2 125.03(11) . .
C5 C6 S3 112.04(11) . .
C5 C6 H6 124.0 . .
S3 C6 H6 124.0 . .
C4 C7 S3 111.57(11) . .
C4 C7 H7 124.2 . .
S3 C7 H7 124.2 . .
C4 S1 C1 102.16(7) . .
C5 S2 C3 102.64(6) . .
C7 S3 C6 92.06(7) . .

loop_
_geom_bond_atom_site_label_1
_geom_bond_atom_site_label_2
_geom_bond_distance
_geom_bond_site_symmetry_2
C1 C2 1.519(2) .
C1 S1 1.8266(15) .
C1 H1A 0.9900 .
C1 H1B 0.9900 .
C2 C3 1.523(2) .
C2 H2A 0.9900 .
C2 H2B 0.9900 .
C3 S2 1.8147(14) .
C3 H3A 0.9900 .
C3 H3B 0.9900 .
C4 C7 1.362(2) .
C4 C5 1.4349(18) .
C4 S1 1.7553(14) .
C5 C6 1.363(2) .
C5 S2 1.7581(15) .
C6 S3 1.7108(15) .
C6 H6 0.9500 .
C7 S3 1.7108(15) .
C7 H7 0.9500 .
